data_2212114
loop_
_publ_author_name
'Zhang, Xian-Fa'
'Gao, Shan'
'Huo, Li-Hua'
'Zhao, Hui'

_publ_section_title
;
 Poly[[aquazinc(II)]-\m~3~-imidazole-4,5-dicarboxylato]
;
_journal_coeditor_code CV2153
_journal_issue 2
_journal_name_full 'Acta Crystallographica Section E'
_journal_page_first m299
_journal_page_last m301
_journal_paper_doi 10.1107/S1600536806055012
_journal_volume 63
_journal_year 2007
_chemical_formula_iupac '[Zn (C5 H2 N2 O4) (H2 O1)]'
_chemical_formula_moiety 'C5 H4 N2 O5 Zn'
_chemical_formula_sum 'C5 H4 N2 O5 Zn'
_chemical_formula_weight 237.49
_chemical_name_systematic
;
Poly[[aquazinc(II)]-\m~3~-imidazole-4,5-dicarboxylato]
;
_space_group_IT_number 14
_symmetry_cell_setting monoclinic
_symmetry_space_group_name_Hall '-P 2yn'
_symmetry_space_group_name_H-M 'P 1 21/n 1'
_atom_sites_solution_hydrogens geom
_atom_sites_solution_primary direct
_atom_sites_solution_secondary difmap
_cell_angle_alpha 90.00
_cell_angle_beta 105.748(15)
_cell_angle_gamma 90.00
_cell_formula_units_Z 4
_cell_length_a 6.613(3)
_cell_length_b 9.979(4)
_cell_length_c 10.582(5)
_cell_measurement_reflns_used 5192
_cell_measurement_temperature 295(2)
_cell_measurement_theta_max 27.47
_cell_measurement_theta_min 3.28
_cell_volume 672.1(5)
_computing_cell_refinement RAPID-AUTO
_computing_data_collection 'RAPID-AUTO (Rigaku, 1998)'
_computing_data_reduction 'CrystalStructure (Rigaku/MSC, 2002)'
_computing_molecular_graphics 'ORTEPII (Johnson, 1976)'
_computing_publication_material SHELXL97
_computing_structure_refinement 'SHELXL97 (Sheldrick, 1997)'
_computing_structure_solution 'SHELXS97 (Sheldrick, 1997)'
_diffrn_ambient_temperature 295(2)
_diffrn_detector_area_resol_mean 10
_diffrn_measured_fraction_theta_full 0.994
_diffrn_measured_fraction_theta_max 0.994
_diffrn_measurement_device_type 'Rigaku R-AXIS RAPID'
_diffrn_measurement_method \w
_diffrn_radiation_monochromator graphite
_diffrn_radiation_source 'fine-focus sealed tube'
_diffrn_radiation_type MoK\a
_diffrn_radiation_wavelength 0.71073
_diffrn_reflns_av_R_equivalents 0.0227
_diffrn_reflns_av_sigmaI/netI 0.0151
_diffrn_reflns_limit_h_max 8
_diffrn_reflns_limit_h_min -8
_diffrn_reflns_limit_k_max 12
_diffrn_reflns_limit_k_min -12
_diffrn_reflns_limit_l_max 13
_diffrn_reflns_limit_l_min -13
_diffrn_reflns_number 5206
_diffrn_reflns_theta_full 27.48
_diffrn_reflns_theta_max 27.48
_diffrn_reflns_theta_min 3.28
_diffrn_standards_decay_% 0
_diffrn_standards_interval_count 0
_diffrn_standards_number 0
_exptl_absorpt_coefficient_mu 3.643
_exptl_absorpt_correction_T_max 0.5200
_exptl_absorpt_correction_T_min 0.3685
_exptl_absorpt_correction_type multi-scan
_exptl_absorpt_process_details '(ABSCOR; Higashi, 1995)'
_exptl_crystal_colour colourless
_exptl_crystal_density_diffrn 2.347
_exptl_crystal_density_method 'not measured'
_exptl_crystal_description prism
_exptl_crystal_F_000 472
_exptl_crystal_size_max 0.32
_exptl_crystal_size_mid 0.24
_exptl_crystal_size_min 0.18
_refine_diff_density_max 1.683
_refine_diff_density_min -1.113
_refine_ls_extinction_method none
_refine_ls_goodness_of_fit_ref 1.089
_refine_ls_hydrogen_treatment constr
_refine_ls_matrix_type full
_refine_ls_number_parameters 118
_refine_ls_number_reflns 1531
_refine_ls_number_restraints 0
_refine_ls_restrained_S_all 1.089
_refine_ls_R_factor_all 0.0579
_refine_ls_R_factor_gt 0.0562
_refine_ls_shift/su_max 0.000
_refine_ls_shift/su_mean 0.000
_refine_ls_structure_factor_coef Fsqd
_refine_ls_weighting_details 'calc w=1/[\s^2^(Fo^2^)+(0.1448P)^2^+3.7247P] where P=(Fo^2^+2Fc^2^)/3'
_refine_ls_weighting_scheme calc
_refine_ls_wR_factor_gt 0.1982
_refine_ls_wR_factor_ref 0.2002
_reflns_number_gt 1458
_reflns_number_total 1531
_reflns_threshold_expression I>2\s(I)
_cod_data_source_file cv2153.cif
_cod_data_source_block I
_cod_original_cell_volume 672.2(5)
_cod_original_sg_symbol_H-M 'P 21/n'
_cod_database_code 2212114
_cod_database_fobs_code 2212114

loop_
_symmetry_equiv_pos_as_xyz
'x, y, z'
'-x+1/2, y+1/2, -z+1/2'
'-x, -y, -z'
'x-1/2, -y-1/2, z-1/2'

loop_
_atom_site_type_symbol
_atom_site_label
_atom_site_fract_x
_atom_site_fract_y
_atom_site_fract_z
_atom_site_U_iso_or_equiv
_atom_site_adp_type
_atom_site_calc_flag
_atom_site_refinement_flags
_atom_site_occupancy
Zn Zn1 0.61663(9) 0.43030(5) 0.16818(5) 0.0123(3) Uani d . 1
O O1 0.7545(10) 0.2184(6) 0.2700(6) 0.0458(13) Uani d . 1
O O2 0.9109(10) 0.1189(6) 0.4585(5) 0.0428(13) Uani d . 1
O O3 0.7780(15) 0.3634(8) 0.8081(7) 0.067(2) Uani d . 1
O O4 0.8167(9) 0.1711(6) 0.7106(6) 0.0431(13) Uani d . 1
O O1W 0.8856(10) 0.3869(8) 0.0729(6) 0.0539(16) Uani d . 1
H H1W1 0.8359 0.3661 -0.0042 0.065 Uiso d R 1
H H1W2 0.9579 0.3251 0.1120 0.065 Uiso d R 1
N N1 0.7413(10) 0.4582(7) 0.3865(7) 0.0356(13) Uani d . 1
N N2 0.7517(10) 0.5113(6) 0.5896(6) 0.0352(13) Uani d . 1
H H2 0.7488 0.5592 0.6566 0.042 Uiso calc R 1
C C1 0.8179(11) 0.2195(7) 0.3924(7) 0.0331(14) Uani d . 1
C C2 0.7825(11) 0.3448(7) 0.4611(7) 0.0331(14) Uani d . 1
C C3 0.7863(11) 0.3764(8) 0.5906(8) 0.0334(14) Uani d . 1
C C4 0.7963(12) 0.2972(8) 0.7133(8) 0.0372(15) Uani d . 1
C C5 0.7229(12) 0.5570(7) 0.4658(8) 0.0346(16) Uani d . 1
H H5 0.6941 0.6456 0.4400 0.041 Uiso calc R 1

loop_
_atom_site_aniso_label
_atom_site_aniso_U_11
_atom_site_aniso_U_22
_atom_site_aniso_U_33
_atom_site_aniso_U_12
_atom_site_aniso_U_13
_atom_site_aniso_U_23
Zn1 0.0192(5) 0.0104(4) 0.0059(4) -0.00201(18) 0.0011(3) 0.00240(16)
O1 0.057(4) 0.045(3) 0.033(3) 0.009(3) 0.010(3) 0.001(2)
O2 0.053(3) 0.033(3) 0.038(3) 0.008(2) 0.005(2) 0.001(2)
O3 0.105(6) 0.061(4) 0.039(3) 0.005(4) 0.029(4) -0.003(3)
O4 0.047(3) 0.038(3) 0.044(3) -0.001(2) 0.014(3) 0.008(2)
O1W 0.045(3) 0.077(4) 0.040(3) 0.006(3) 0.012(3) 0.004(3)
N1 0.038(3) 0.032(3) 0.037(3) -0.001(3) 0.012(3) 0.003(3)
N2 0.040(3) 0.033(3) 0.035(3) -0.004(3) 0.014(3) -0.003(2)
C1 0.034(3) 0.035(3) 0.032(3) 0.003(3) 0.011(3) 0.002(3)
C2 0.028(3) 0.032(3) 0.037(4) -0.001(3) 0.004(3) -0.002(3)
C3 0.029(3) 0.033(4) 0.037(4) 0.002(3) 0.008(3) 0.000(3)
C4 0.039(4) 0.038(4) 0.035(4) 0.002(3) 0.012(3) 0.001(3)
C5 0.032(4) 0.031(4) 0.039(4) -0.001(3) 0.009(3) -0.001(3)

loop_
_atom_type_symbol
_atom_type_description
_atom_type_scat_dispersion_real
_atom_type_scat_dispersion_imag
_atom_type_scat_source
C C 0.0033 0.0016 'International Tables Vol C Tables 4.2.6.8 and 6.1.1.4'
H H 0.0000 0.0000 'International Tables Vol C Tables 4.2.6.8 and 6.1.1.4'
N N 0.0061 0.0033 'International Tables Vol C Tables 4.2.6.8 and 6.1.1.4'
O O 0.0106 0.0060 'International Tables Vol C Tables 4.2.6.8 and 6.1.1.4'
Zn Zn 0.2839 1.4301 'International Tables Vol C Tables 4.2.6.8 and 6.1.1.4'

loop_
_geom_angle_atom_site_label_1
_geom_angle_atom_site_label_2
_geom_angle_atom_site_label_3
_geom_angle_site_symmetry_1
_geom_angle_site_symmetry_3
_geom_angle
_geom_angle_publ_flag
N1 Zn1 O2 . 2_655 116.6(2) yes
N1 Zn1 O1W . . 111.1(2) yes
O2 Zn1 O1W 2_655 . 81.2(3) yes
N1 Zn1 O2 . 4_565 164.8(2) yes
O2 Zn1 O2 2_655 4_565 71.4(2) yes
O1W Zn1 O2 . 4_565 82.2(2) yes
N1 Zn1 O4 . 4_565 87.2(2) yes
O2 Zn1 O4 2_655 4_565 121.5(2) yes
O1W Zn1 O4 . 4_565 141.6(2) yes
O2 Zn1 O4 4_565 4_565 77.7(2) yes
N1 Zn1 O1 . . 70.4(2) yes
O2 Zn1 O1 2_655 . 159.0(2) yes
O1W Zn1 O1 . . 77.9(2) yes
O2 Zn1 O1 4_565 . 106.9(2) yes
O4 Zn1 O1 4_565 . 77.2(2) yes
C1 O1 Zn1 . . 115.6(5) ?
C1 O2 Zn1 . 2_645 112.0(5) ?
C1 O2 Zn1 . 4_666 139.3(5) ?
Zn1 O2 Zn1 2_645 4_666 108.6(2) ?
C4 O4 Zn1 . 4_666 121.8(5) ?
Zn1 O1W H1W1 . . 109.5 ?
Zn1 O1W H1W2 . . 109.4 ?
H1W1 O1W H1W2 . . 109.5 ?
C5 N1 C2 . . 106.8(7) ?
C5 N1 Zn1 . . 132.3(6) ?
C2 N1 Zn1 . . 116.8(5) ?
C5 N2 C3 . . 108.6(6) ?
C5 N2 H2 . . 125.7 ?
C3 N2 H2 . . 125.7 ?
O1 C1 O2 . . 122.4(7) ?
O1 C1 C2 . . 117.3(6) ?
O2 C1 C2 . . 120.3(7) ?
N1 C2 C3 . . 109.1(7) ?
N1 C2 C1 . . 116.4(7) ?
C3 C2 C1 . . 134.5(7) ?
N2 C3 C2 . . 104.9(6) ?
N2 C3 C4 . . 119.5(7) ?
C2 C3 C4 . . 135.3(7) ?
O3 C4 O4 . . 125.8(8) ?
O3 C4 C3 . . 115.4(8) ?
O4 C4 C3 . . 118.8(7) ?
N1 C5 N2 . . 110.6(7) ?
N1 C5 H5 . . 124.7 ?
N2 C5 H5 . . 124.7 ?

loop_
_geom_bond_atom_site_label_1
_geom_bond_atom_site_label_2
_geom_bond_site_symmetry_2
_geom_bond_distance
_geom_bond_publ_flag
Zn1 N1 . 2.250(7) yes
Zn1 O2 2_655 2.289(6) yes
Zn1 O1W . 2.311(6) yes
Zn1 O2 4_565 2.319(6) yes
Zn1 O4 4_565 2.375(6) yes
Zn1 O1 . 2.435(6) yes
O1 C1 . 1.248(9) ?
O2 C1 . 1.281(9) ?
O3 C4 . 1.234(11) ?
O4 C4 . 1.267(10) ?
O1W H1W1 . 0.8200 ?
O1W H1W2 . 0.8200 ?
N1 C5 . 1.321(10) ?
N1 C2 . 1.365(10) ?
N2 C5 . 1.351(10) ?
N2 C3 . 1.365(10) ?
N2 H2 . 0.8600 ?
C1 C2 . 1.497(10) ?
C2 C3 . 1.399(10) ?
C3 C4 . 1.507(11) ?
C5 H5 . 0.9300 ?

loop_
_geom_hbond_atom_site_label_D
_geom_hbond_atom_site_label_H
_geom_hbond_atom_site_label_A
_geom_hbond_site_symmetry_A
_geom_hbond_distance_DH
_geom_hbond_distance_HA
_geom_hbond_distance_DA
_geom_hbond_angle_DHA
_geom_hbond_publ_flag
O1W H1W1 O3 1_554 0.82 1.92 2.707(9) 161 yes
O1W H1W2 O4 4_665 0.82 2.32 2.886(9) 127 yes
N2 H2 O4 2_656 0.86 1.93 2.782(9) 169 yes

loop_
_geom_torsion_atom_site_label_1
_geom_torsion_atom_site_label_2
_geom_torsion_atom_site_label_3
_geom_torsion_atom_site_label_4
_geom_torsion_site_symmetry_1
_geom_torsion
N1 Zn1 O1 C1 . 3.8(5)
O2 Zn1 O1 C1 2_655 117.4(7)
O1W Zn1 O1 C1 . 121.7(6)
O2 Zn1 O1 C1 4_565 -160.5(5)
O4 Zn1 O1 C1 4_565 -87.8(6)
O2 Zn1 N1 C5 2_655 33.7(8)
O1W Zn1 N1 C5 . 124.3(7)
O2 Zn1 N1 C5 4_565 -85.4(11)
O4 Zn1 N1 C5 4_565 -90.4(7)
O1 Zn1 N1 C5 . -167.8(8)
O2 Zn1 N1 C2 2_655 -172.1(5)
O1W Zn1 N1 C2 . -81.6(6)
O2 Zn1 N1 C2 4_565 68.7(11)
O4 Zn1 N1 C2 4_565 63.7(5)
O1 Zn1 N1 C2 . -13.7(5)
Zn1 O1 C1 O2 . -173.8(6)
Zn1 O1 C1 C2 . 5.8(9)
Zn1 O2 C1 O1 2_645 -11.9(10)
Zn1 O2 C1 O1 4_666 164.0(6)
Zn1 O2 C1 C2 2_645 168.5(5)
Zn1 O2 C1 C2 4_666 -15.6(12)
C5 N1 C2 C3 . 0.8(8)
Zn1 N1 C2 C3 . -159.5(5)
C5 N1 C2 C1 . -177.8(6)
Zn1 N1 C2 C1 . 21.9(8)
O1 C1 C2 N1 . -18.4(10)
O2 C1 C2 N1 . 161.3(7)
O1 C1 C2 C3 . 163.5(8)
O2 C1 C2 C3 . -16.9(13)
C5 N2 C3 C2 . 1.6(8)
C5 N2 C3 C4 . -172.3(7)
N1 C2 C3 N2 . -1.5(8)
C1 C2 C3 N2 . 176.7(8)
N1 C2 C3 C4 . 171.0(8)
C1 C2 C3 C4 . -10.7(15)
Zn1 O4 C4 O3 4_666 -119.9(9)
Zn1 O4 C4 C3 4_666 62.0(9)
N2 C3 C4 O3 . -2.2(11)
C2 C3 C4 O3 . -173.9(9)
N2 C3 C4 O4 . 176.1(7)
C2 C3 C4 O4 . 4.4(13)
C2 N1 C5 N2 . 0.2(9)
Zn1 N1 C5 N2 . 156.3(5)
C3 N2 C5 N1 . -1.2(9)
